data_2014965
loop_
_publ_author_name
'Sharma, Raj Pal'
'Bala, Ritu'
'Sharma, Rajni'
'Bond, Andrew D.'

_publ_section_title
;
 Second-sphere coordination in anion binding: sodium
 hexaamminecobalt(III) tetrakis(4-fluorobenzoate) monohydrate
;
_journal_issue 7
_journal_name_full 'Acta Crystallographica Section C'
_journal_page_first m356
_journal_page_last m358
_journal_paper_doi 10.1107/S0108270105018500
_journal_volume 61
_journal_year 2005
_chemical_formula_iupac 'Na [Co (N H3)6] (C7 H4 F O2)4 , H2 O'
_chemical_formula_moiety 'Na + , Co N6 H18 3+ , 4C7 H4 F O2 - , H2 O'
_chemical_formula_sum 'C28 H36 Co F4 N6 Na O9'
_chemical_formula_weight 758.55
_chemical_melting_point 478
_chemical_name_systematic
;
sodium hexaamminecobalt(III) tetrakis(4-fluorobenzoate) monohydrate
;
_space_group_IT_number 15
_symmetry_cell_setting monoclinic
_symmetry_space_group_name_Hall '-C 2yc'
_symmetry_space_group_name_H-M 'C 1 2/c 1'
_atom_sites_solution_hydrogens geom
_atom_sites_solution_primary direct
_atom_sites_solution_secondary difmap
_cell_angle_alpha 90.00
_cell_angle_beta 112.3490(10)
_cell_angle_gamma 90.00
_cell_formula_units_Z 4
_cell_length_a 16.1930(4)
_cell_length_b 33.4500(9)
_cell_length_c 6.5169(2)
_cell_measurement_reflns_used 6005
_cell_measurement_temperature 180(2)
_cell_measurement_theta_max 28.02
_cell_measurement_theta_min 2.28
_cell_volume 3264.77(16)
_computing_cell_refinement 'SAINT (Bruker, 2003)'
_computing_data_collection 'APEX2 (Bruker Nonius, 2003)'
_computing_data_reduction SAINT
_computing_molecular_graphics SHELXTL
_computing_publication_material SHELXTL
_computing_structure_refinement SHELXTL
_computing_structure_solution 'SHELXTL (Sheldrick, 2000)'
_diffrn_ambient_temperature 180(2)
_diffrn_measured_fraction_theta_full 0.991
_diffrn_measured_fraction_theta_max 0.889
_diffrn_measurement_device_type 'Bruker Nonius X8APEX-II CCD area-detector'
_diffrn_measurement_method 'thin-slice \w and \f'
_diffrn_radiation_monochromator graphite
_diffrn_radiation_source 'fine-focus sealed tube'
_diffrn_radiation_type MoK\a
_diffrn_radiation_wavelength 0.71073
_diffrn_reflns_av_R_equivalents 0.0188
_diffrn_reflns_av_sigmaI/netI 0.0183
_diffrn_reflns_limit_h_max 18
_diffrn_reflns_limit_h_min -20
_diffrn_reflns_limit_k_max 44
_diffrn_reflns_limit_k_min -40
_diffrn_reflns_limit_l_max 8
_diffrn_reflns_limit_l_min -7
_diffrn_reflns_number 11474
_diffrn_reflns_theta_full 25.01
_diffrn_reflns_theta_max 28.02
_diffrn_reflns_theta_min 3.59
_diffrn_standards_number 0
_exptl_absorpt_coefficient_mu 0.623
_exptl_absorpt_correction_T_max 0.886
_exptl_absorpt_correction_T_min 0.699
_exptl_absorpt_correction_type multi-scan
_exptl_absorpt_process_details
;
(SADABS; Sheldrick, 2003) Ratio of minimum to maximum apparent
transmission 0.788976
;
_exptl_crystal_colour orange
_exptl_crystal_density_diffrn 1.543
_exptl_crystal_density_method 'not measured'
_exptl_crystal_description block
_exptl_crystal_F_000 1568
_exptl_crystal_size_max 0.40
_exptl_crystal_size_mid 0.30
_exptl_crystal_size_min 0.20
_refine_diff_density_max 0.583
_refine_diff_density_min -0.239
_refine_ls_extinction_method none
_refine_ls_goodness_of_fit_ref 1.033
_refine_ls_hydrogen_treatment mixed
_refine_ls_matrix_type full
_refine_ls_number_parameters 269
_refine_ls_number_reflns 3531
_refine_ls_number_restraints 9
_refine_ls_restrained_S_all 1.032
_refine_ls_R_factor_all 0.0378
_refine_ls_R_factor_gt 0.0293
_refine_ls_shift/su_max 0.001
_refine_ls_shift/su_mean 0.000
_refine_ls_structure_factor_coef Fsqd
_refine_ls_weighting_details 'calc w = 1/[\s^2^(Fo^2^)+(0.0506P)^2^+1.8227P] where P=(Fo^2^+2Fc^2^)/3'
_refine_ls_weighting_scheme calc
_refine_ls_wR_factor_gt 0.0791
_refine_ls_wR_factor_ref 0.0853
_reflns_number_gt 2909
_reflns_number_total 3531
_reflns_threshold_expression I>2\s(I)
_cod_data_source_file bg1006.cif
_cod_data_source_block I
_cod_original_sg_symbol_H-M 'C 2/c'
_cod_database_code 2014965
_cod_database_fobs_code 2014965

loop_
_symmetry_equiv_pos_as_xyz
'x, y, z'
'-x, y, -z+1/2'
'x+1/2, y+1/2, z'
'-x+1/2, y+1/2, -z+1/2'
'-x, -y, -z'
'x, -y, z-1/2'
'-x+1/2, -y+1/2, -z'
'x+1/2, -y+1/2, z-1/2'

loop_
_atom_site_label
_atom_site_fract_x
_atom_site_fract_y
_atom_site_fract_z
_atom_site_U_iso_or_equiv
_atom_site_adp_type
_atom_site_calc_flag
_atom_site_refinement_flags
_atom_site_occupancy
_atom_site_disorder_assembly
_atom_site_disorder_group
_atom_site_type_symbol
Na1 0.0000 0.30706(2) 0.7500 0.02469(19) Uani d S 1 . . Na
Co1 0.2500 0.2500 0.5000 0.01635(9) Uani d S 1 . . Co
N1 0.32012(8) 0.24780(3) 0.3142(2) 0.0199(2) Uani d D 1 . . N
H12 0.3743(8) 0.2401(5) 0.395(3) 0.038(5) Uiso d D 1 . . H
H11 0.3206(14) 0.2701(4) 0.245(3) 0.049(6) Uiso d D 1 . . H
H13 0.2979(11) 0.2295(4) 0.211(3) 0.031(5) Uiso d D 1 . . H
N2 0.25725(8) 0.30863(4) 0.50156(18) 0.0216(3) Uani d D 1 . . N
H21 0.2136(10) 0.3202(5) 0.393(3) 0.047(6) Uiso d D 1 . . H
H22 0.3084(9) 0.3156(5) 0.495(3) 0.038(5) Uiso d D 1 . . H
H23 0.2581(13) 0.3179(5) 0.628(2) 0.041(5) Uiso d D 1 . . H
N3 0.14240(8) 0.25011(3) 0.2282(2) 0.0209(3) Uani d D 1 . . N
H31 0.1394(12) 0.2721(4) 0.152(3) 0.032(5) Uiso d D 1 . . H
H32 0.1425(12) 0.2301(4) 0.141(3) 0.030(5) Uiso d D 1 . . H
H33 0.0940(11) 0.2476(5) 0.254(4) 0.054(7) Uiso d D 1 . . H
O1 0.27698(7) 0.31719(3) 0.97414(17) 0.0297(2) Uani d . 1 . . O
O2 0.14494(7) 0.32681(3) 1.00023(17) 0.0283(2) Uani d . 1 . . O
O3 0.03594(7) 0.30544(3) 0.43393(16) 0.0251(2) Uani d . 1 . . O
O4 0.45223(7) 0.30789(3) 0.57339(18) 0.0291(2) Uani d . 1 . . O
F1 0.27048(9) 0.50546(3) 1.01595(18) 0.0560(3) Uani d . 1 . . F
F2 0.0000 0.49109(4) 0.2500 0.0540(4) Uani d S 1 . . F
F3 0.5000 0.49354(4) 0.7500 0.0590(5) Uani d S 1 . . F
C1 0.21670(10) 0.33954(4) 0.9896(2) 0.0229(3) Uani d . 1 . . C
C2 0.23177(10) 0.38393(4) 0.9968(2) 0.0234(3) Uani d . 1 . . C
C3 0.17330(11) 0.40959(5) 1.0425(3) 0.0299(3) Uani d . 1 . . C
H3A 0.1239 0.3989 1.0688 0.036 Uiso calc R 1 . . H
C4 0.18627(12) 0.45061(5) 1.0503(3) 0.0367(4) Uani d . 1 . . C
H4A 0.1469 0.4681 1.0836 0.044 Uiso calc R 1 . . H
C5 0.25735(11) 0.46525(5) 1.0087(2) 0.0369(4) Uani d . 1 . . C
C6 0.31642(12) 0.44119(5) 0.9612(3) 0.0399(4) Uani d . 1 . . C
H6A 0.3648 0.4523 0.9321 0.048 Uiso calc R 1 . . H
C7 0.30349(11) 0.40006(5) 0.9568(3) 0.0322(3) Uani d . 1 . . C
H7A 0.3440 0.3828 0.9262 0.039 Uiso calc R 1 . . H
C8 0.0000 0.32280(6) 0.2500 0.0195(4) Uani d S 1 . . C
C9 0.0000 0.36805(6) 0.2500 0.0214(4) Uani d S 1 . . C
C10 0.05339(10) 0.38922(5) 0.4370(2) 0.0282(3) Uani d . 1 . . C
H10A 0.0897 0.3751 0.5662 0.034 Uiso calc R 1 . . H
C11 0.05441(12) 0.43078(5) 0.4381(3) 0.0368(4) Uani d . 1 . . C
H11A 0.0916 0.4452 0.5650 0.044 Uiso calc R 1 . . H
C12 0.0000 0.45025(7) 0.2500 0.0353(5) Uani d S 1 . . C
C13 0.5000 0.32551(6) 0.7500 0.0215(4) Uani d S 1 . . C
C14 0.5000 0.37072(6) 0.7500 0.0230(4) Uani d S 1 . . C
C15 0.45117(11) 0.39170(5) 0.5582(3) 0.0311(3) Uani d . 1 . . C
H15A 0.4178 0.3775 0.4263 0.037 Uiso calc R 1 . . H
C16 0.45067(12) 0.43336(5) 0.5578(3) 0.0407(4) Uani d . 1 . . C
H16A 0.4169 0.4479 0.4274 0.049 Uiso calc R 1 . . H
C17 0.5000 0.45281(7) 0.7500 0.0384(5) Uani d S 1 . . C
O1W 0.0000 0.23282(5) 0.7500 0.0297(3) Uani d S 1 . . O
H1W 0.0088(14) 0.2167(6) 0.662(3) 0.048(6) Uiso d . 1 . . H

loop_
_atom_site_aniso_label
_atom_site_aniso_U_11
_atom_site_aniso_U_22
_atom_site_aniso_U_33
_atom_site_aniso_U_12
_atom_site_aniso_U_13
_atom_site_aniso_U_23
Na1 0.0225(4) 0.0291(4) 0.0219(4) 0.000 0.0079(3) 0.000
Co1 0.01559(15) 0.01713(15) 0.01553(14) 0.00076(9) 0.00502(10) 0.00016(9)
N1 0.0190(6) 0.0220(6) 0.0194(6) 0.0006(5) 0.0082(5) -0.0007(4)
N2 0.0234(6) 0.0215(6) 0.0194(6) 0.0007(5) 0.0078(5) 0.0004(4)
N3 0.0188(6) 0.0231(6) 0.0196(6) -0.0002(5) 0.0059(5) 0.0000(5)
O1 0.0322(6) 0.0273(6) 0.0297(5) 0.0031(4) 0.0117(4) -0.0030(4)
O2 0.0272(5) 0.0267(5) 0.0290(5) -0.0044(4) 0.0084(4) 0.0023(4)
O3 0.0281(5) 0.0249(5) 0.0220(5) 0.0054(4) 0.0093(4) 0.0035(4)
O4 0.0285(5) 0.0273(5) 0.0305(6) -0.0054(4) 0.0100(4) -0.0052(4)
F1 0.0843(8) 0.0234(5) 0.0592(7) -0.0134(5) 0.0259(6) -0.0006(4)
F2 0.0798(12) 0.0208(7) 0.0602(10) 0.000 0.0253(9) 0.000
F3 0.0843(13) 0.0208(7) 0.0733(11) 0.000 0.0314(10) 0.000
C1 0.0244(7) 0.0255(7) 0.0155(6) -0.0013(6) 0.0039(5) -0.0016(5)
C2 0.0256(7) 0.0229(7) 0.0191(7) -0.0019(5) 0.0057(5) -0.0006(5)
C3 0.0307(8) 0.0267(8) 0.0343(8) -0.0023(6) 0.0146(6) -0.0001(6)
C4 0.0426(9) 0.0268(8) 0.0418(9) 0.0040(7) 0.0174(8) -0.0022(7)
C5 0.0507(11) 0.0216(8) 0.0344(9) -0.0080(7) 0.0117(8) 0.0005(6)
C6 0.0432(10) 0.0375(9) 0.0433(10) -0.0163(8) 0.0213(8) -0.0014(8)
C7 0.0313(8) 0.0342(8) 0.0340(8) -0.0030(7) 0.0155(7) -0.0027(7)
C8 0.0163(9) 0.0233(9) 0.0207(9) 0.000 0.0089(7) 0.000
C9 0.0203(9) 0.0233(10) 0.0214(9) 0.000 0.0088(7) 0.000
C10 0.0290(8) 0.0281(8) 0.0233(7) 0.0000(6) 0.0052(6) -0.0006(6)
C11 0.0427(10) 0.0281(8) 0.0354(9) -0.0081(7) 0.0103(7) -0.0070(7)
C12 0.0467(13) 0.0210(11) 0.0420(13) 0.000 0.0210(11) 0.000
C13 0.0184(9) 0.0232(10) 0.0264(10) 0.000 0.0125(8) 0.000
C14 0.0197(9) 0.0254(10) 0.0243(10) 0.000 0.0090(8) 0.000
C15 0.0326(8) 0.0277(8) 0.0285(8) 0.0004(6) 0.0063(6) 0.0025(6)
C16 0.0483(11) 0.0309(9) 0.0398(10) 0.0056(7) 0.0131(8) 0.0103(7)
C17 0.0459(14) 0.0212(11) 0.0527(15) 0.000 0.0239(12) 0.000
O1W 0.0314(8) 0.0305(9) 0.0288(8) 0.000 0.0135(7) 0.000

loop_
_atom_type_symbol
_atom_type_description
_atom_type_scat_dispersion_real
_atom_type_scat_dispersion_imag
_atom_type_scat_source
C C 0.0033 0.0016 'International Tables Vol C Tables 4.2.6.8 and 6.1.1.4'
H H 0.0000 0.0000 'International Tables Vol C Tables 4.2.6.8 and 6.1.1.4'
N N 0.0061 0.0033 'International Tables Vol C Tables 4.2.6.8 and 6.1.1.4'
O O 0.0106 0.0060 'International Tables Vol C Tables 4.2.6.8 and 6.1.1.4'
F F 0.0171 0.0103 'International Tables Vol C Tables 4.2.6.8 and 6.1.1.4'
Co Co 0.3494 0.9721 'International Tables Vol C Tables 4.2.6.8 and 6.1.1.4'
Na Na 0.0362 0.0249 'International Tables Vol C Tables 4.2.6.8 and 6.1.1.4'

loop_
_geom_angle_atom_site_label_1
_geom_angle_atom_site_label_2
_geom_angle_atom_site_label_3
_geom_angle_site_symmetry_1
_geom_angle_site_symmetry_3
_geom_angle
_geom_angle_publ_flag
O3 Na1 O3 . 2_556 177.34(6) y
O3 Na1 O2 2_556 . 85.08(4) n
O3 Na1 O2 . . 95.66(4) y
O3 Na1 O2 2_556 2_556 95.66(4) n
O3 Na1 O2 . 2_556 85.08(4) y
O2 Na1 O2 . 2_556 147.85(6) y
O3 Na1 O1W 2_556 . 88.67(3) n
O3 Na1 O1W . . 88.67(3) y
O2 Na1 O1W . . 106.07(3) y
O2 Na1 O1W 2_556 . 106.08(3) n
N1 Co1 N2 . . 89.61(5) y
N1 Co1 N3 . . 88.06(5) y
N2 Co1 N3 . . 91.93(5) y
N1 Co1 N1 . 7_556 180.0 y
N2 Co1 N2 . 7_556 180.0 y
N3 Co1 N3 . 7_556 180.0 y
N1 Co1 N2 . 7_556 90.39(5) y
N1 Co1 N3 . 7_556 91.94(5) y
N3 Co1 N2 . 7_556 88.07(5) y
N3 Co1 N2 7_556 . 88.06(5) n
N1 Co1 N2 7_556 . 90.39(5) n
N1 Co1 N3 7_556 . 91.94(5) n
N1 Co1 N3 7_556 7_556 88.06(5) n
N1 Co1 N2 7_556 7_556 89.61(5) n
N3 Co1 N2 7_556 7_556 91.94(5) n
Co1 N1 H12 . . 109.0(13) n
Co1 N1 H11 . . 114.2(15) n
H12 N1 H11 . . 111.0(19) n
Co1 N1 H13 . . 109.6(12) n
H12 N1 H13 . . 106.5(17) n
H11 N1 H13 . . 106(2) n
Co1 N2 O3 . . 84.90(4) n
Co1 N2 H21 . . 114.0(13) n
O3 N2 H21 . . 55.4(13) n
Co1 N2 H22 . . 108.7(12) n
O3 N2 H22 . . 163.5(12) n
H21 N2 H22 . . 109.1(18) n
Co1 N2 H23 . . 109.8(12) n
O3 N2 H23 . . 76.9(13) n
H21 N2 H23 . . 108.9(19) n
H22 N2 H23 . . 106.0(18) n
Co1 N3 H31 . . 110.7(12) n
Co1 N3 H32 . . 111.4(12) n
H31 N3 H32 . . 106.4(18) n
Co1 N3 H33 . . 112.7(17) n
H31 N3 H33 . . 109.3(18) n
H32 N3 H33 . . 106.1(18) n
C1 O2 Na1 . . 137.87(9) n
C8 O3 Na1 . . 130.32(7) n
C8 O3 N2 . . 100.93(6) n
Na1 O3 N2 . . 118.75(4) n
O1 C1 O2 . . 124.00(14) n
O1 C1 C2 . . 117.78(13) n
O2 C1 C2 . . 118.22(13) n
C3 C2 C7 . . 119.01(15) n
C3 C2 C1 . . 120.04(13) n
C7 C2 C1 . . 120.94(14) n
C4 C3 C2 . . 120.82(15) n
C4 C3 H3A . . 119.6 n
C2 C3 H3A . . 119.6 n
C5 C4 C3 . . 118.27(16) n
C5 C4 H4A . . 120.9 n
C3 C4 H4A . . 120.9 n
F1 C5 C4 . . 118.61(16) n
F1 C5 C6 . . 118.34(15) n
C4 C5 C6 . . 123.05(16) n
C5 C6 C7 . . 118.19(16) n
C5 C6 H6A . . 120.9 n
C7 C6 H6A . . 120.9 n
C6 C7 C2 . . 120.64(15) n
C6 C7 H7A . . 119.7 n
C2 C7 H7A . . 119.7 n
O3 C8 O3 2 . 125.01(18) n
O3 C8 C9 2 . 117.49(9) n
O3 C8 C9 . . 117.49(9) n
C10 C9 C10 . 2 118.77(19) n
C10 C9 C8 . . 120.61(9) n
C10 C9 C8 2 . 120.61(9) n
C11 C10 C9 . . 121.04(14) n
C11 C10 H10A . . 119.5 n
C9 C10 H10A . . 119.5 n
C12 C11 C10 . . 117.91(15) n
C12 C11 H11A . . 121.0 n
C10 C11 H11A . . 121.0 n
F2 C12 C11 . 2 118.35(11) n
F2 C12 C11 . . 118.35(11) n
C11 C12 C11 2 . 123.3(2) n
O4 C13 O4 . 2_656 124.32(18) n
O4 C13 C14 . . 117.84(9) n
O4 C13 C14 2_656 . 117.84(9) n
C15 C14 C15 2_656 . 119.28(19) n
C15 C14 C13 2_656 . 120.36(10) n
C15 C14 C13 . . 120.36(10) n
C14 C15 C16 . . 120.54(15) n
C14 C15 H15A . . 119.7 n
C16 C15 H15A . . 119.7 n
C17 C16 C15 . . 118.22(16) n
C17 C16 H16A . . 120.9 n
C15 C16 H16A . . 120.9 n
F3 C17 C16 . 2_656 118.40(11) n
F3 C17 C16 . . 118.41(11) n
C16 C17 C16 2_656 . 123.2(2) n
Na1 O1W H1W . . 129.9(14) n

loop_
_geom_bond_atom_site_label_1
_geom_bond_atom_site_label_2
_geom_bond_site_symmetry_2
_geom_bond_distance
_geom_bond_publ_flag
Co1 N1 . 1.9510(12) y
Co1 N1 7_556 1.9511(12) n
Co1 N3 7_556 1.9562(12) n
Co1 N3 . 1.9562(12) y
Co1 N2 7_556 1.9642(13) n
Co1 N2 . 1.9643(13) y
Na1 O3 2_556 2.3444(10) n
Na1 O3 . 2.3444(10) y
Na1 O2 . 2.3861(10) y
Na1 O2 2_556 2.3862(10) n
Na1 O1W . 2.4834(19) y
N1 H12 . 0.870(10) n
N1 H11 . 0.870(10) n
N1 H13 . 0.880(10) n
N2 H21 . 0.880(10) n
N2 H22 . 0.880(10) n
N2 H23 . 0.880(10) n
N3 H31 . 0.880(10) n
N3 H32 . 0.880(10) n
N3 H33 . 0.860(10) n
O1 C1 . 1.2635(19) n
O2 C1 . 1.2640(18) n
O3 C8 . 1.2578(13) n
O4 C13 . 1.2623(14) n
F1 C5 . 1.3598(19) n
F2 C12 . 1.366(3) n
F3 C17 . 1.363(3) n
C1 C2 . 1.503(2) n
C2 C3 . 1.391(2) n
C2 C7 . 1.392(2) n
C3 C4 . 1.386(2) n
C3 H3A . 0.950 n
C4 C5 . 1.369(2) n
C4 H4A . 0.950 n
C5 C6 . 1.373(3) n
C6 C7 . 1.390(2) n
C6 H6A . 0.950 n
C7 H7A . 0.950 n
C8 O3 2 1.2578(13) n
C8 C9 . 1.514(3) n
C9 C10 . 1.3904(17) n
C9 C10 2 1.3904(17) n
C10 C11 . 1.390(2) n
C10 H10A . 0.950 n
C11 C12 . 1.372(2) n
C11 H11A . 0.950 n
C12 C11 2 1.372(2) n
C13 O4 2_656 1.2623(14) n
C13 C14 . 1.512(3) n
C14 C15 2_656 1.3885(18) n
C14 C15 . 1.3886(18) n
C15 C16 . 1.394(2) n
C15 H15A . 0.950 n
C16 C17 . 1.367(2) n
C16 H16A . 0.950 n
C17 C16 2_656 1.367(2) n
O1W H1W . 0.84(2) n

loop_
_geom_hbond_atom_site_label_D
_geom_hbond_atom_site_label_H
_geom_hbond_atom_site_label_A
_geom_hbond_site_symmetry_A
_geom_hbond_distance_DH
_geom_hbond_distance_HA
_geom_hbond_distance_DA
_geom_hbond_angle_DHA
_geom_hbond_publ_flag
N1 H12 O3 7_556 0.870(10) 2.110(10) 2.8962(15) 150(2) y
N1 H11 O1 1_554 0.870(10) 2.270(10) 3.1000(16) 159(2) y
N1 H13 O1 7_556 0.880(10) 2.060(10) 2.9124(16) 163(2) y
N2 H21 O2 1_554 0.880(10) 2.38(2) 3.1357(15) 144(2) y
N2 H22 O4 . 0.880(10) 2.200(10) 3.0108(16) 153(2) y
N2 H23 O1 . 0.870(10) 2.160(10) 2.9867(16) 158(2) y
N3 H31 O2 1_554 0.880(10) 2.100(10) 2.9730(15) 174(2) y
N3 H32 O1 7_556 0.880(10) 2.350(10) 3.1335(16) 149(2) y
N3 H33 O4 7_556 0.860(10) 2.43(2) 3.0481(16) 129(2) y
O1W H1W O4 7_556 0.84(2) 2.04(2) 2.8519(14) 163(2) y

loop_
_geom_torsion_atom_site_label_1
_geom_torsion_atom_site_label_2
_geom_torsion_atom_site_label_3
_geom_torsion_atom_site_label_4
_geom_torsion_site_symmetry_1
_geom_torsion_site_symmetry_4
_geom_torsion
_geom_torsion_publ_flag
N1 Co1 N2 O3 . . 138.16(4) n
N1 Co1 N2 O3 7_556 . -41.84(4) n
N3 Co1 N2 O3 7_556 . -129.89(4) n
N3 Co1 N2 O3 . . 50.11(4) n
O3 Na1 O2 C1 2_556 . -171.04(14) n
O3 Na1 O2 C1 . . 11.53(15) n
O2 Na1 O2 C1 2_556 . -78.23(14) n
O1W Na1 O2 C1 . . 101.77(14) n
O2 Na1 O3 C8 . . -125.27(12) n
O2 Na1 O3 C8 2_556 . 22.45(13) n
O1W Na1 O3 C8 . . 128.71(12) n
O2 Na1 O3 N2 . . 13.26(6) n
O2 Na1 O3 N2 2_556 . 160.98(5) n
O1W Na1 O3 N2 . . -92.76(4) n
Co1 N2 O3 C8 . . -118.57(10) n
Co1 N2 O3 Na1 . . 92.37(5) n
Na1 O2 C1 O1 . . -85.45(18) n
Na1 O2 C1 C2 . . 94.87(15) n
O1 C1 C2 C3 . . -171.65(13) n
O2 C1 C2 C3 . . 8.05(19) n
O1 C1 C2 C7 . . 8.78(19) n
O2 C1 C2 C7 . . -171.53(13) n
C7 C2 C3 C4 . . -0.5(2) n
C1 C2 C3 C4 . . 179.88(13) n
C2 C3 C4 C5 . . 0.9(2) n
C3 C4 C5 F1 . . 179.98(14) n
C3 C4 C5 C6 . . -0.4(2) n
F1 C5 C6 C7 . . 179.17(14) n
C4 C5 C6 C7 . . -0.4(2) n
C5 C6 C7 C2 . . 0.8(2) n
C3 C2 C7 C6 . . -0.3(2) n
C1 C2 C7 C6 . . 179.24(14) n
Na1 O3 C8 O3 . 2 -118.43(11) n
N2 O3 C8 O3 . 2 97.82(5) n
Na1 O3 C8 C9 . . 61.58(11) n
N2 O3 C8 C9 . . -82.18(4) n
O3 C8 C9 C10 2 . -166.91(9) n
O3 C8 C9 C10 . . 13.08(9) n
O3 C8 C9 C10 2 2 13.09(9) n
O3 C8 C9 C10 . 2 -166.91(9) n
C10 C9 C10 C11 2 . -0.54(12) n
C8 C9 C10 C11 . . 179.46(12) n
C9 C10 C11 C12 . . 1.0(2) n
C10 C11 C12 F2 . . 179.49(11) n
C10 C11 C12 C11 . 2 -0.51(11) n
O4 C13 C14 C15 . 2_656 177.76(10) n
O4 C13 C14 C15 2_656 2_656 -2.24(10) n
O4 C13 C14 C15 . . -2.24(10) n
O4 C13 C14 C15 2_656 . 177.76(10) n
C15 C14 C15 C16 2_656 . -0.29(12) n
C13 C14 C15 C16 . . 179.71(12) n
C14 C15 C16 C17 . . 0.6(2) n
C15 C16 C17 F3 . . 179.72(12) n
C15 C16 C17 C16 . 2_656 -0.28(12) n
